data_2202846
loop_
_publ_author_name
'Butcher, Ray J.'
'Bottaro, Jeffrey C.  '
'Gilardi, R.'

_publ_section_title
;
 Ammonium 1,3,4,6-tetranitro-2,5-diazapentalene
;
_journal_issue 8
_journal_name_full 'Acta Crystallographica Section E'
_journal_page_first o1149
_journal_page_last o1150
_journal_paper_doi 10.1107/S1600536803015101
_journal_volume 59
_journal_year 2003
_chemical_formula_iupac '2H4 N1 1+, C6 N6 O8 2-'
_chemical_formula_moiety '2H4 N1 1+, C6 N6 O8 2-'
_chemical_formula_sum 'C6 H8 N8 O8'
_chemical_formula_weight 320.20
_chemical_name_common 'Ammonium 1,3,4,6-tetranitro-2,5-diazapentalene'
_chemical_name_systematic
;
Ammonium 1,3,4,6-tetranitro-2,5-diazapentalene
;
_space_group_IT_number 12
_symmetry_cell_setting monoclinic
_symmetry_space_group_name_Hall '-C 2y'
_symmetry_space_group_name_H-M 'C 1 2/m 1'
_atom_sites_solution_hydrogens geom
_atom_sites_solution_primary direct
_atom_sites_solution_secondary difmap
_audit_creation_method SHELXL-97
_cell_angle_alpha 90.00
_cell_angle_beta 112.2940(10)
_cell_angle_gamma 90.00
_cell_formula_units_Z 2
_cell_length_a 12.1938(3)
_cell_length_b 9.8825(2)
_cell_length_c 5.21300(10)
_cell_measurement_reflns_used 1485
_cell_measurement_temperature 294(2)
_cell_measurement_theta_max 133.852
_cell_measurement_theta_min 11.905
_cell_volume 581.24(2)
_computing_cell_refinement SMART
_computing_data_collection 'SMART (Bruker, 2001)'
_computing_data_reduction 'SAINT (Bruker, 2001)'
_computing_molecular_graphics SHELXTL
_computing_publication_material SHELXTL
_computing_structure_refinement SHELXTL
_computing_structure_solution 'SHELXTL (Sheldrick, 1997)'
_diffrn_ambient_temperature 294(2)
_diffrn_measured_fraction_theta_full 0.982
_diffrn_measured_fraction_theta_max 0.984
_diffrn_measurement_device_type 'Bruker CCD area-detector'
_diffrn_measurement_method '\f and \w'
_diffrn_radiation_monochromator graphite
_diffrn_radiation_source 'fine-focus sealed tube'
_diffrn_radiation_type CuK\a
_diffrn_radiation_wavelength 1.54178
_diffrn_reflns_av_R_equivalents 0.0454
_diffrn_reflns_av_sigmaI/netI 0.0327
_diffrn_reflns_limit_h_max 14
_diffrn_reflns_limit_h_min -14
_diffrn_reflns_limit_k_max 11
_diffrn_reflns_limit_k_min -11
_diffrn_reflns_limit_l_max 5
_diffrn_reflns_limit_l_min -6
_diffrn_reflns_number 2066
_diffrn_reflns_theta_full 66.75
_diffrn_reflns_theta_max 66.75
_diffrn_reflns_theta_min 5.95
_diffrn_standards_decay_% 0.42
_diffrn_standards_number 0
_exptl_absorpt_coefficient_mu 1.500
_exptl_absorpt_correction_T_max 0.959
_exptl_absorpt_correction_T_min 0.874
_exptl_absorpt_correction_type integration
_exptl_absorpt_process_details '(Wuensch & Prewett, 1965)'
_exptl_crystal_colour red
_exptl_crystal_density_diffrn 1.830
_exptl_crystal_density_method 'not measured'
_exptl_crystal_description prism
_exptl_crystal_F_000 328
_exptl_crystal_size_max 0.10
_exptl_crystal_size_mid 0.04
_exptl_crystal_size_min 0.03
_refine_diff_density_max 0.238
_refine_diff_density_min -0.157
_refine_ls_extinction_method none
_refine_ls_goodness_of_fit_ref 1.066
_refine_ls_hydrogen_treatment constr
_refine_ls_matrix_type full
_refine_ls_number_parameters 54
_refine_ls_number_reflns 545
_refine_ls_number_restraints 0
_refine_ls_restrained_S_all 1.066
_refine_ls_R_factor_all 0.0351
_refine_ls_R_factor_gt 0.0312
_refine_ls_shift/su_max <0.001
_refine_ls_shift/su_mean 0.000
_refine_ls_structure_factor_coef Fsqd
_refine_ls_weighting_details 'calc w = 1/[\s^2^(Fo^2^)+(0.0494P)^2^+0.1754P] where P = (Fo^2^+2Fc^2^)/3'
_refine_ls_weighting_scheme calc
_refine_ls_wR_factor_gt 0.0832
_refine_ls_wR_factor_ref 0.0854
_reflns_number_gt 474
_reflns_number_total 545
_reflns_threshold_expression I>2\s(I)
_cod_data_source_file om6155.cif
_cod_data_source_block I
_cod_depositor_comments
;
The following automatic conversions were performed:
'_symmetry_cell_setting' value 'Monoclinic' changed to 'monoclinic'
according to '/home/saulius/struct/CIF-dictionaries/cif_core.dic'
dictionary named 'cif_core.dic' version 2.4.1 from 2010-06-29.

Automatic conversion script
Id: cif_fix_enum 1527 2010-12-29 10:47:43Z saulius 

The following automatic conversions were performed:

'_symmetry_cell_setting' value 'Monoclinic' changed to 'monoclinic'
according to /home/saulius/struct/CIF-dictionaries/cif_core.dic
dictionary named 'cif_core.dic' version 2.4.1 from 2010-06-29.

Automatic conversion script
Id: cif_fix_values 1715 2011-07-08 13:25:40Z adriana 
;
_cod_original_sg_symbol_H-M 'C 2/m'
_cod_database_code 2202846
_cod_database_fobs_code 2202846

loop_
_symmetry_equiv_pos_as_xyz
'x, y, z'
'-x, y, -z'
'x+1/2, y+1/2, z'
'-x+1/2, y+1/2, -z'
'-x, -y, -z'
'x, -y, z'
'-x+1/2, -y+1/2, -z'
'x+1/2, -y+1/2, z'

loop_
_atom_site_label
_atom_site_fract_x
_atom_site_fract_y
_atom_site_fract_z
_atom_site_U_iso_or_equiv
_atom_site_adp_type
_atom_site_calc_flag
_atom_site_refinement_flags
_atom_site_occupancy
_atom_site_disorder_assembly
_atom_site_disorder_group
_atom_site_type_symbol
O1 0.05900(11) 0.33887(11) 0.3283(3) 0.0490(4) Uani d . 1 . . O
O2 0.18353(10) 0.24196(11) 0.1845(2) 0.0429(4) Uani d . 1 . . O
N1 0.12489(14) 0.0000 0.2920(3) 0.0284(4) Uani d S 1 . . N
N2 0.10873(10) 0.23672(11) 0.2915(2) 0.0300(3) Uani d . 1 . . N
N3 0.32158(16) 0.0000 0.1010(4) 0.0373(5) Uani d S 1 . . N
H3A 0.3874 0.0000 0.2656 0.056 Uiso d SR 1 . . H
H3B 0.2534 0.0000 0.1397 0.056 Uiso d SR 1 . . H
H3C 0.3227 0.0768 0.0001 0.056 Uiso d R 1 . . H
C1 0.0000 0.07236(18) 0.5000 0.0248(4) Uani d S 1 . . C
C2 0.07853(12) 0.10816(13) 0.3675(3) 0.0265(3) Uani d . 1 . . C

loop_
_atom_site_aniso_label
_atom_site_aniso_U_11
_atom_site_aniso_U_22
_atom_site_aniso_U_33
_atom_site_aniso_U_12
_atom_site_aniso_U_13
_atom_site_aniso_U_23
O1 0.0649(8) 0.0241(6) 0.0748(8) 0.0074(5) 0.0453(7) 0.0058(5)
O2 0.0518(7) 0.0324(6) 0.0619(8) -0.0005(5) 0.0412(6) 0.0087(5)
N1 0.0309(8) 0.0247(9) 0.0360(9) 0.000 0.0200(7) 0.000
N2 0.0346(7) 0.0230(6) 0.0374(6) -0.0002(4) 0.0193(5) 0.0018(4)
N3 0.0437(10) 0.0274(9) 0.0526(11) 0.000 0.0318(9) 0.000
C1 0.0286(9) 0.0184(9) 0.0309(9) 0.000 0.0151(7) 0.000
C2 0.0295(7) 0.0217(7) 0.0327(7) -0.0004(5) 0.0166(6) 0.0011(5)

loop_
_atom_type_symbol
_atom_type_description
_atom_type_scat_dispersion_real
_atom_type_scat_dispersion_imag
_atom_type_scat_source
C C 0.0181 0.0091 'International Tables Vol C Tables 4.2.6.8 and 6.1.1.4'
H H 0.0000 0.0000 'International Tables Vol C Tables 4.2.6.8 and 6.1.1.4'
N N 0.0311 0.0180 'International Tables Vol C Tables 4.2.6.8 and 6.1.1.4'
O O 0.0492 0.0322 'International Tables Vol C Tables 4.2.6.8 and 6.1.1.4'

loop_
_geom_angle_atom_site_label_1
_geom_angle_atom_site_label_2
_geom_angle_atom_site_label_3
_geom_angle_site_symmetry_1
_geom_angle_site_symmetry_3
_geom_angle
_geom_angle_publ_flag
C2 N1 C2 . 6 106.23(15) y
O1 N2 O2 . . 121.81(11) y
O1 N2 C2 . . 119.72(11) y
O2 N2 C2 . . 118.45(11) y
H3A N3 H3B . . 109.4 ?
H3A N3 H3C . . 109.4 ?
H3B N3 H3C . . 109.4 ?
C2 C1 C2 . 2_556 151.18(17) y
C2 C1 C1 . 5_556 104.41(9) y
C2 C1 C1 2_556 5_556 104.41(9) ?
N1 C2 N2 . . 116.74(12) y
N1 C2 C1 . . 112.47(12) y
N2 C2 C1 . . 130.67(13) y

loop_
_geom_bond_atom_site_label_1
_geom_bond_atom_site_label_2
_geom_bond_site_symmetry_2
_geom_bond_distance
_geom_bond_publ_flag
O1 N2 . 1.2295(16) y
O2 N2 . 1.2379(16) y
N1 C2 . 1.3364(16) y
N1 C2 6 1.3364(16) ?
N2 C2 . 1.4202(17) y
N3 H3A . 0.9265 ?
N3 H3B . 0.9264 ?
N3 H3C . 0.9264 ?
C1 C2 . 1.4217(14) y
C1 C2 2_556 1.4217(14) ?
C1 C1 5_556 1.430(4) ?

loop_
_geom_hbond_atom_site_label_D
_geom_hbond_atom_site_label_H
_geom_hbond_atom_site_label_A
_geom_hbond_site_symmetry_A
_geom_hbond_distance_DH
_geom_hbond_distance_HA
_geom_hbond_distance_DA
_geom_hbond_angle_DHA
N3 H3A O1 7_556 0.93 2.53 3.197(2) 129
N3 H3B N1 . 0.93 2.01 2.925(2) 170
N3 H3C O2 7 0.93 2.02 2.9412(14) 172

loop_
_geom_torsion_atom_site_label_1
_geom_torsion_atom_site_label_2
_geom_torsion_atom_site_label_3
_geom_torsion_atom_site_label_4
_geom_torsion_site_symmetry_1
_geom_torsion
C2 N1 C2 N2 6 -175.89(7)
C2 N1 C2 C1 6 0.7(2)
O1 N2 C2 N1 . 172.14(13)
O2 N2 C2 N1 . -6.5(2)
O1 N2 C2 C1 . -3.7(2)
O2 N2 C2 C1 . 177.68(12)
C2 C1 C2 N1 2_556 179.58(12)
C1 C1 C2 N1 5_556 -0.42(12)
C2 C1 C2 N2 2_556 -4.46(12)
C1 C1 C2 N2 5_556 175.54(12)
